data_4319078
loop_
_publ_author_name
'Sean A. Dalrymple'
'Masood Parvez'
'George K. H. Shimizu'

_publ_section_title
;
 Intra- and Intermolecular Second-Sphere Coordination Chemistry: Formation
 of Capsules, Half-Capsules, and Extended Structures with Hexaaquo- and
 Hexaamminemetal Ions
;
_journal_name_full 'Inorganic Chemistry'
_journal_page_first 6986
_journal_page_last 6996
_journal_paper_doi 10.1021/ic025627s
_journal_volume 41
_journal_year 2002
_chemical_formula_sum 'C12 H33 Cr O18 S3'
_chemical_formula_weight 613.56
_chemical_name_systematic
; 
 ? 
;
_space_group_IT_number 148
_symmetry_cell_setting hexagonal
_symmetry_space_group_name_Hall '-R 3'
_symmetry_space_group_name_H-M 'R -3 :H'
_atom_sites_solution_hydrogens geom
_atom_sites_solution_primary direct
_atom_sites_solution_secondary difmap
_audit_creation_method SHELXL-97
_cell_angle_alpha 90.00
_cell_angle_beta 90.00
_cell_angle_gamma 120.00
_cell_formula_units_Z 6
_cell_length_a 13.9357(12)
_cell_length_b 13.9357(12)
_cell_length_c 23.701(3)
_cell_measurement_temperature 173(2)
_cell_volume 3986.2(7)
_computing_structure_refinement 'SHELXL-97 (Sheldrick, 1997)'
_computing_structure_solution 'SHELXS-97 (Sheldrick, 1990)'
_diffrn_ambient_temperature 173(2)
_diffrn_measured_fraction_theta_full 0.997
_diffrn_measured_fraction_theta_max 0.997
_diffrn_radiation_monochromator graphite
_diffrn_radiation_source 'fine-focus sealed tube'
_diffrn_radiation_type MoK\a
_diffrn_radiation_wavelength 0.71073
_diffrn_reflns_av_R_equivalents 0.0183
_diffrn_reflns_av_sigmaI/netI 0.0168
_diffrn_reflns_limit_h_max 17
_diffrn_reflns_limit_h_min -14
_diffrn_reflns_limit_k_max 17
_diffrn_reflns_limit_k_min -13
_diffrn_reflns_limit_l_max 29
_diffrn_reflns_limit_l_min -28
_diffrn_reflns_number 5131
_diffrn_reflns_theta_full 26.37
_diffrn_reflns_theta_max 26.37
_diffrn_reflns_theta_min 1.89
_exptl_absorpt_coefficient_mu 0.740
_exptl_absorpt_correction_T_max 0.7511
_exptl_absorpt_correction_T_min 0.6608
_exptl_crystal_density_diffrn 1.534
_exptl_crystal_density_method 'not measured'
_exptl_crystal_F_000 1926
_exptl_crystal_size_max 0.61
_exptl_crystal_size_mid 0.58
_exptl_crystal_size_min 0.41
_refine_diff_density_max 0.402
_refine_diff_density_min -0.352
_refine_diff_density_rms 0.060
_refine_ls_extinction_method none
_refine_ls_goodness_of_fit_ref 1.077
_refine_ls_hydrogen_treatment mixed
_refine_ls_matrix_type full
_refine_ls_number_parameters 122
_refine_ls_number_reflns 1809
_refine_ls_number_restraints 0
_refine_ls_restrained_S_all 1.077
_refine_ls_R_factor_all 0.0307
_refine_ls_R_factor_gt 0.0286
_refine_ls_shift/su_max 0.000
_refine_ls_shift/su_mean 0.000
_refine_ls_structure_factor_coef Fsqd
_refine_ls_weighting_details 'calc w=1/[\s^2^(Fo^2^)+(0.0505P)^2^+4.6742P] where P=(Fo^2^+2Fc^2^)/3'
_refine_ls_weighting_scheme calc
_refine_ls_wR_factor_gt 0.0806
_refine_ls_wR_factor_ref 0.0819
_reflns_number_gt 1680
_reflns_number_total 1809
_reflns_threshold_expression >2sigma(I)
_cod_data_source_file ic025627s_s1_2.cif
_cod_data_source_block {Cr(H2O)6}[Cr(H2O)6(L)2].6MeOH(2)
_cod_original_sg_symbol_H-M 'R -3'
_cod_database_code 4319078

loop_
_symmetry_equiv_pos_as_xyz
'x, y, z'
'-y, x-y, z'
'-x+y, -x, z'
'x+2/3, y+1/3, z+1/3'
'-y+2/3, x-y+1/3, z+1/3'
'-x+y+2/3, -x+1/3, z+1/3'
'x+1/3, y+2/3, z+2/3'
'-y+1/3, x-y+2/3, z+2/3'
'-x+y+1/3, -x+2/3, z+2/3'
'-x, -y, -z'
'y, -x+y, -z'
'x-y, x, -z'
'-x+2/3, -y+1/3, -z+1/3'
'y+2/3, -x+y+1/3, -z+1/3'
'x-y+2/3, x+1/3, -z+1/3'
'-x+1/3, -y+2/3, -z+2/3'
'y+1/3, -x+y+2/3, -z+2/3'
'x-y+1/3, x+2/3, -z+2/3'

loop_
_atom_site_label
_atom_site_type_symbol
_atom_site_fract_x
_atom_site_fract_y
_atom_site_fract_z
_atom_site_U_iso_or_equiv
_atom_site_adp_type
_atom_site_occupancy
_atom_site_symmetry_multiplicity
_atom_site_calc_flag
_atom_site_refinement_flags
_atom_site_disorder_assembly
_atom_site_disorder_group
Cr1 Cr 0.0000 0.0000 0.0000 0.01807(16) Uani 1 6 d S . .
Cr2 Cr 0.3333 -0.3333 0.1667 0.02026(16) Uani 1 6 d S . .
O1 O 0.34121(9) -0.03768(10) 0.13478(6) 0.0304(3) Uani 1 1 d . . .
O2 O 0.15335(10) -0.12161(10) 0.09813(5) 0.0279(3) Uani 1 1 d . . .
O3 O 0.26886(9) 0.07827(10) 0.10118(5) 0.0271(3) Uani 1 1 d . . .
O4 O -0.01424(11) -0.12491(10) 0.04492(5) 0.0246(3) Uani 1 1 d . . .
H4A H -0.068(2) -0.1616(19) 0.0611(9) 0.031(6) Uiso 1 1 d . . .
H4B H 0.041(2) -0.1162(19) 0.0626(10) 0.038(6) Uiso 1 1 d . . .
O5 O 0.37732(11) -0.20406(10) 0.11830(6) 0.0282(3) Uani 1 1 d . . .
H5A H 0.431(2) -0.181(2) 0.0993(12) 0.049(7) Uiso 1 1 d . . .
H5B H 0.3641(19) -0.1633(19) 0.1240(9) 0.031(6) Uiso 1 1 d . . .
O6S O 0.55429(12) -0.12392(13) 0.06004(6) 0.0407(3) Uani 1 1 d . . .
H6S H 0.6050 -0.1316 0.0746 0.061 Uiso 1 1 calc R . .
S1 S 0.24335(3) -0.02639(3) 0.127676(17) 0.02183(14) Uani 1 1 d . . .
C1 C 0.09355(12) -0.01191(13) 0.19638(6) 0.0211(3) Uani 1 1 d . . .
C2 C 0.10521(12) 0.09326(12) 0.19639(6) 0.0215(3) Uani 1 1 d . . .
H2 H 0.1771 0.1570 0.1964 0.026 Uiso 1 1 calc R . .
C3 C 0.19499(13) -0.02481(13) 0.19691(7) 0.0250(3) Uani 1 1 d . . .
H3A H 0.1769 -0.0947 0.2164 0.030 Uiso 1 1 calc R . .
H3B H 0.2547 0.0371 0.2185 0.030 Uiso 1 1 calc R . .
C4S C 0.5387(4) -0.1603(5) 0.00364(13) 0.1233(19) Uani 1 1 d . . .
H4SA H 0.5955 -0.1022 -0.0202 0.148 Uiso 1 1 calc R . .
H4SB H 0.4652 -0.1767 -0.0092 0.148 Uiso 1 1 calc R . .
H4SC H 0.5445 -0.2274 0.0010 0.148 Uiso 1 1 calc R . .

loop_
_atom_site_aniso_label
_atom_site_aniso_U_11
_atom_site_aniso_U_22
_atom_site_aniso_U_33
_atom_site_aniso_U_23
_atom_site_aniso_U_13
_atom_site_aniso_U_12
Cr1 0.0177(2) 0.0177(2) 0.0187(3) 0.000 0.000 0.00887(10)
Cr2 0.0154(2) 0.0154(2) 0.0299(3) 0.000 0.000 0.00772(10)
O1 0.0202(6) 0.0269(6) 0.0487(8) -0.0007(5) -0.0012(5) 0.0152(5)
O2 0.0243(6) 0.0231(6) 0.0373(7) -0.0047(5) -0.0052(5) 0.0127(5)
O3 0.0217(6) 0.0236(6) 0.0365(7) 0.0052(5) 0.0019(5) 0.0118(5)
O4 0.0200(6) 0.0248(6) 0.0277(6) 0.0061(5) 0.0009(5) 0.0103(5)
O5 0.0261(6) 0.0214(6) 0.0405(7) 0.0060(5) 0.0076(5) 0.0145(5)
O6S 0.0335(7) 0.0548(9) 0.0389(7) 0.0098(6) 0.0073(6) 0.0259(7)
S1 0.0164(2) 0.0196(2) 0.0314(2) 0.00028(14) -0.00071(14) 0.01041(15)
C1 0.0202(7) 0.0245(8) 0.0206(7) 0.0000(6) -0.0018(5) 0.0127(6)
C2 0.0184(7) 0.0195(7) 0.0231(8) -0.0011(6) -0.0021(6) 0.0068(6)
C3 0.0225(8) 0.0277(8) 0.0281(8) 0.0013(6) -0.0032(6) 0.0150(7)
C4S 0.107(3) 0.252(6) 0.0406(16) -0.002(2) 0.0107(17) 0.111(4)

loop_
_atom_type_symbol
_atom_type_description
_atom_type_scat_dispersion_real
_atom_type_scat_dispersion_imag
_atom_type_scat_source
C C 0.0033 0.0016 'International Tables Vol C Tables 4.2.6.8 and 6.1.1.4'
H H 0.0000 0.0000 'International Tables Vol C Tables 4.2.6.8 and 6.1.1.4'
O O 0.0106 0.0060 'International Tables Vol C Tables 4.2.6.8 and 6.1.1.4'
S S 0.1246 0.1234 'International Tables Vol C Tables 4.2.6.8 and 6.1.1.4'
Cr Cr 0.3209 0.6236 'International Tables Vol C Tables 4.2.6.8 and 6.1.1.4'

loop_
_geom_angle_atom_site_label_1
_geom_angle_atom_site_label_2
_geom_angle_atom_site_label_3
_geom_angle
_geom_angle_site_symmetry_1
_geom_angle_site_symmetry_3
_geom_angle_publ_flag
O4 Cr1 O4 180.00(14) 11 2 ?
O4 Cr1 O4 93.39(5) 11 12 ?
O4 Cr1 O4 86.61(5) 2 12 ?
O4 Cr1 O4 93.39(5) 11 10 ?
O4 Cr1 O4 86.61(5) 2 10 ?
O4 Cr1 O4 93.39(5) 12 10 ?
O4 Cr1 O4 86.61(5) 11 . ?
O4 Cr1 O4 93.39(5) 2 . ?
O4 Cr1 O4 86.61(5) 12 . ?
O4 Cr1 O4 180.00(9) 10 . ?
O4 Cr1 O4 86.61(5) 11 3 ?
O4 Cr1 O4 93.39(5) 2 3 ?
O4 Cr1 O4 180.00(9) 12 3 ?
O4 Cr1 O4 86.61(5) 10 3 ?
O4 Cr1 O4 93.39(5) . 3 ?
O5 Cr2 O5 89.16(6) 2_545 . ?
O5 Cr2 O5 90.84(6) 2_545 13_545 ?
O5 Cr2 O5 180.0 . 13_545 ?
O5 Cr2 O5 89.16(6) 2_545 3_655 ?
O5 Cr2 O5 89.16(6) . 3_655 ?
O5 Cr2 O5 90.84(6) 13_545 3_655 ?
O5 Cr2 O5 180.0 2_545 14 ?
O5 Cr2 O5 90.84(6) . 14 ?
O5 Cr2 O5 89.16(6) 13_545 14 ?
O5 Cr2 O5 90.84(6) 3_655 14 ?
O5 Cr2 O5 90.84(6) 2_545 15_445 ?
O5 Cr2 O5 90.84(6) . 15_445 ?
O5 Cr2 O5 89.16(6) 13_545 15_445 ?
O5 Cr2 O5 180.0 3_655 15_445 ?
O5 Cr2 O5 89.16(6) 14 15_445 ?
O1 S1 O3 112.57(7) . . ?
O1 S1 O2 112.30(7) . . ?
O3 S1 O2 111.64(7) . . ?
O1 S1 C3 105.98(8) . . ?
O3 S1 C3 106.81(7) . . ?
O2 S1 C3 107.06(7) . . ?
C2 C1 C2 119.73(15) . 3 ?
C2 C1 C3 120.11(14) . . ?
C2 C1 C3 120.16(14) 3 . ?
C1 C2 C1 120.27(15) . 2 ?
C1 C3 S1 112.12(11) . . ?

loop_
_geom_bond_atom_site_label_1
_geom_bond_atom_site_label_2
_geom_bond_distance
_geom_bond_site_symmetry_2
_geom_bond_publ_flag
Cr1 O4 1.9642(12) 11 ?
Cr1 O4 1.9642(12) 2 ?
Cr1 O4 1.9642(12) 12 ?
Cr1 O4 1.9642(12) 10 ?
Cr1 O4 1.9642(12) . ?
Cr1 O4 1.9642(12) 3 ?
Cr2 O5 1.9573(12) 2_545 ?
Cr2 O5 1.9573(12) . ?
Cr2 O5 1.9573(12) 13_545 ?
Cr2 O5 1.9573(12) 3_655 ?
Cr2 O5 1.9574(13) 14 ?
Cr2 O5 1.9574(12) 15_445 ?
O1 S1 1.4587(11) . ?
O2 S1 1.4696(12) . ?
O3 S1 1.4593(12) . ?
O6S C4S 1.407(4) . ?
S1 C3 1.7783(17) . ?
C1 C2 1.392(2) . ?
C1 C2 1.393(2) 3 ?
C1 C3 1.512(2) . ?
C2 C1 1.393(2) 2 ?

loop_
_geom_hbond_atom_site_label_D
_geom_hbond_atom_site_label_H
_geom_hbond_atom_site_label_A
_geom_hbond_distance_DH
_geom_hbond_distance_HA
_geom_hbond_distance_DA
_geom_hbond_angle_DHA
_geom_hbond_site_symmetry_A
O4 H4A O3 0.77(2) 1.87(3) 2.6290(17) 170(2) 3
O4 H4B O2 0.83(3) 1.82(3) 2.6342(17) 170(2) .
O5 H5A O6S 0.79(3) 1.75(3) 2.5459(19) 177(3) .
O5 H5B O1 0.69(2) 1.95(3) 2.6361(18) 174(3) .
O6S H6S O2 0.84 1.93 2.7606(18) 172.4 3_655

loop_
_geom_torsion_atom_site_label_1
_geom_torsion_atom_site_label_2
_geom_torsion_atom_site_label_3
_geom_torsion_atom_site_label_4
_geom_torsion
_geom_torsion_site_symmetry_1
_geom_torsion_site_symmetry_2
_geom_torsion_site_symmetry_3
_geom_torsion_site_symmetry_4
_geom_torsion_publ_flag
C2 C1 C2 C1 -0.1(3) 3 . . 2 ?
C3 C1 C2 C1 -179.46(10) . . . 2 ?
C2 C1 C3 S1 -88.50(16) . . . . ?
C2 C1 C3 S1 92.09(16) 3 . . . ?
O1 S1 C3 C1 179.27(11) . . . . ?
O3 S1 C3 C1 59.03(13) . . . . ?
O2 S1 C3 C1 -60.69(13) . . . . ?
